data_2003658
loop_
_publ_author_name
'Rath, N. P.'
'Ladipo, F. T.'
'Anderson, G. K.'

_publ_section_title
;
 <i>trans</i>-Chloro(methyl)bis(triphenylarsine)palladium(II)
;
_journal_issue 7
_journal_name_full 'Acta Crystallographica Section C'
_journal_page_first 1289
_journal_page_last 1290
_journal_paper_doi 10.1107/S010827019401485X
_journal_volume 51
_journal_year 1995
_chemical_formula_sum 'C37 H33 As2 Cl Pd'
_chemical_formula_weight 769.32
_chemical_name_systematic
;
 ?
;
_space_group_IT_number 14
_symmetry_cell_setting monoclinic
_symmetry_space_group_name_Hall '-P 2yn'
_symmetry_space_group_name_H-M 'P 1 21/n 1'
_audit_creation_method SHELXL
_cell_angle_alpha 90.00
_cell_angle_beta 111.48(2)
_cell_angle_gamma 90.00
_cell_formula_units_Z 4
_cell_length_a 11.793(3)
_cell_length_b 23.267(3)
_cell_length_c 12.7130(10)
_cell_measurement_reflns_used 23
_cell_measurement_temperature 298(2)
_cell_measurement_theta_max 19.49
_cell_measurement_theta_min 11.18
_cell_volume 3246.0(11)
_computing_cell_refinement 'Siemens P3 data collection software'
_computing_data_collection 'Siemens P3 data collection software'
_computing_data_reduction 'XDISK (Siemens, 1991)'
_computing_molecular_graphics 'ORTEPII (Johnson, 1976)'
_computing_publication_material 'SHELXTL-Plus (Sheldrick, 1991)'
_computing_structure_refinement 'SHELXL93 (Sheldrick, 1993)'
_computing_structure_solution 'SHELXTL-Plus (Sheldrick, 1991)'
_diffrn_ambient_temperature 298(2)
_diffrn_measurement_device 'Siemens R3'
_diffrn_measurement_method \q/2\q
_diffrn_radiation_monochromator graphite
_diffrn_radiation_source 'fine-focus sealed tube'
_diffrn_radiation_type MoK\a
_diffrn_radiation_wavelength 0.71073
_diffrn_reflns_av_R_equivalents 0.0630
_diffrn_reflns_av_sigmaI/netI 0.0764
_diffrn_reflns_limit_h_max 14
_diffrn_reflns_limit_h_min 0
_diffrn_reflns_limit_k_max 32
_diffrn_reflns_limit_k_min 0
_diffrn_reflns_limit_l_max 16
_diffrn_reflns_limit_l_min -17
_diffrn_reflns_number 8371
_diffrn_reflns_theta_max 30.07
_diffrn_reflns_theta_min 1.75
_diffrn_standards_decay_% 2
_diffrn_standards_interval_count 50
_diffrn_standards_number 3
_exptl_absorpt_coefficient_mu 2.702
_exptl_absorpt_correction_T_max 0.3634
_exptl_absorpt_correction_T_min 0.2656
_exptl_absorpt_correction_type 'semi-empirical (SHELXTL-Plus XEMP)'
_exptl_crystal_colour yellow-orange
_exptl_crystal_density_diffrn 1.574
_exptl_crystal_description rectangular
_exptl_crystal_F_000 1536
_exptl_crystal_size_max 0.55
_exptl_crystal_size_mid 0.35
_exptl_crystal_size_min 0.30
_refine_diff_density_max 0.746
_refine_diff_density_min -0.358
_refine_ls_extinction_method none
_refine_ls_goodness_of_fit_all 0.815
_refine_ls_goodness_of_fit_obs 0.996
_refine_ls_hydrogen_treatment refxyz
_refine_ls_matrix_type full
_refine_ls_number_parameters 491
_refine_ls_number_reflns 7955
_refine_ls_number_restraints 0
_refine_ls_restrained_S_all 0.816
_refine_ls_restrained_S_obs 0.996
_refine_ls_R_factor_all 0.0812
_refine_ls_R_factor_obs 0.0365
_refine_ls_shift/esd_max 0.598
_refine_ls_shift/esd_mean 0.025
_refine_ls_structure_factor_coef Fsqd
_refine_ls_weighting_scheme
;
calc w = 1/[\s^2^(F~o~^2^) + (0.0380P)^2^]
where P = (F~o~^2^ + 2F~c~^2^)/3
;
_refine_ls_wR_factor_all 0.0807
_refine_ls_wR_factor_obs 0.0723
_reflns_number_observed 4500
_reflns_number_total 7957
_reflns_observed_criterion >2sigma(I)
_cod_data_source_file fg1047.cif
_cod_data_source_block TOZ
_cod_original_cell_volume 3246.0(10)
_cod_original_sg_symbol_H-M 'P 21 /n'
_cod_database_code 2003658

loop_
_symmetry_equiv_pos_as_xyz
'x, y, z'
'-x+1/2, y+1/2, -z+1/2'
'-x, -y, -z'
'x-1/2, -y-1/2, z-1/2'

loop_
_atom_site_aniso_label
_atom_site_aniso_U_11
_atom_site_aniso_U_12
_atom_site_aniso_U_13
_atom_site_aniso_U_22
_atom_site_aniso_U_23
_atom_site_aniso_U_33
Pd1 0.0471(2) 0.00302(14) 0.01304(13) 0.0400(2) -0.00134(12) 0.03074(14)
As1 0.0475(3) 0.0019(2) 0.0127(2) 0.0422(2) -0.0036(2) 0.0314(2)
As2 0.0458(3) 0.0022(2) 0.0138(2) 0.0405(2) -0.0004(2) 0.0307(2)
Cl 0.0715(8) 0.0093(5) 0.0221(5) 0.0452(6) 0.0043(4) 0.0450(5)
C1 0.064(3) 0.002(2) 0.022(2) 0.040(2) 0.000(2) 0.038(2)
C2 0.043(2) 0.002(2) 0.011(2) 0.046(2) 0.000(2) 0.037(2)
C3 0.057(3) 0.000(2) 0.010(2) 0.051(3) 0.001(2) 0.041(2)
C4 0.065(3) -0.006(3) 0.023(3) 0.061(3) 0.011(2) 0.063(3)
C5 0.062(3) -0.016(3) 0.000(3) 0.064(3) -0.003(3) 0.063(3)
C6 0.076(4) -0.017(3) 0.004(3) 0.088(4) -0.004(3) 0.039(3)
C7 0.069(3) -0.015(3) 0.017(2) 0.066(3) -0.004(2) 0.043(3)
C8 0.063(3) 0.001(2) 0.017(2) 0.042(2) -0.001(2) 0.031(2)
C9 0.071(4) 0.022(3) 0.035(3) 0.072(3) 0.024(3) 0.068(3)
C10 0.083(4) 0.017(3) 0.024(3) 0.066(3) 0.022(3) 0.067(3)
C11 0.103(5) -0.008(3) 0.020(3) 0.055(3) 0.017(2) 0.054(3)
C12 0.078(4) -0.009(3) 0.032(3) 0.085(4) 0.029(3) 0.078(4)
C13 0.052(3) -0.001(3) 0.018(2) 0.076(4) 0.019(2) 0.060(3)
C14 0.045(2) -0.002(2) 0.018(2) 0.038(2) 0.000(2) 0.044(2)
C15 0.057(3) 0.006(3) 0.015(3) 0.071(3) -0.018(3) 0.065(3)
C16 0.082(4) 0.012(3) 0.048(4) 0.062(3) -0.011(3) 0.101(5)
C17 0.067(4) 0.019(3) 0.048(4) 0.056(3) 0.032(3) 0.112(5)
C18 0.042(3) 0.002(3) 0.011(3) 0.093(4) 0.027(3) 0.066(4)
C19 0.052(3) 0.002(2) 0.021(2) 0.073(3) 0.005(2) 0.045(3)
C20 0.044(2) 0.007(2) 0.012(2) 0.044(2) 0.004(2) 0.040(2)
C21 0.073(4) -0.005(3) 0.034(3) 0.057(3) -0.006(2) 0.059(3)
C22 0.087(4) 0.001(3) 0.049(3) 0.087(4) -0.001(3) 0.067(3)
C23 0.061(4) -0.005(3) 0.034(3) 0.086(4) 0.013(3) 0.085(4)
C24 0.055(3) -0.001(3) 0.014(3) 0.064(4) 0.002(3) 0.068(3)
C25 0.054(3) 0.006(2) 0.021(2) 0.054(3) -0.002(2) 0.046(2)
C26 0.051(3) 0.005(2) 0.018(2) 0.040(2) -0.005(2) 0.036(2)
C27 0.054(3) 0.001(2) 0.019(2) 0.049(3) -0.010(2) 0.065(3)
C28 0.055(3) -0.011(3) 0.026(3) 0.056(3) -0.021(3) 0.085(4)
C29 0.080(4) -0.004(3) 0.038(3) 0.041(3) -0.012(2) 0.078(3)
C30 0.075(4) 0.021(3) 0.022(3) 0.051(3) 0.002(2) 0.068(3)
C31 0.058(3) 0.000(2) 0.006(2) 0.052(3) -0.007(2) 0.051(3)
C32 0.046(3) 0.002(2) 0.005(2) 0.040(2) -0.005(2) 0.036(2)
C33 0.068(4) 0.021(3) 0.018(3) 0.062(3) -0.006(2) 0.059(3)
C34 0.057(4) 0.019(3) 0.014(3) 0.078(4) -0.025(3) 0.092(4)
C35 0.080(5) 0.019(3) -0.012(4) 0.076(4) -0.001(3) 0.073(4)
C36 0.085(5) -0.003(4) -0.007(3) 0.108(5) 0.018(3) 0.057(3)
C37 0.063(4) -0.015(3) 0.010(3) 0.094(4) 0.007(3) 0.052(3)

loop_
_atom_site_label
_atom_site_occupancy
_atom_site_fract_x
_atom_site_fract_y
_atom_site_fract_z
_atom_site_U_iso_or_equiv
_atom_site_thermal_displace_type
_atom_site_calc_flag
_atom_site_refinement_flags
_atom_site_type_symbol
Pd1 1 0.17422(3) 0.152425(12) 0.49726(2) 0.03961(9) Uani d . Pd
As1 1 0.18040(4) 0.17225(2) 0.68446(3) 0.04087(11) Uani d . As
As2 1 0.16166(4) 0.12934(2) 0.30877(3) 0.03909(11) Uani d . As
Cl 1 0.19688(10) 0.05164(4) 0.54353(8) 0.0536(3) Uani d . Cl
C1 1 0.1659(4) 0.2406(2) 0.4621(3) 0.0466(10) Uani d . C
H1A 1 0.0878(9) 0.2553(3) 0.4566(23) 0.080 Uiso calc R H
H1B 1 0.1771(25) 0.2468(2) 0.3919(12) 0.080 Uiso calc R H
H1C 1 0.2289(16) 0.2602(2) 0.5218(12) 0.080 Uiso calc R H
C2 1 0.0236(3) 0.0827(2) 0.2191(3) 0.0425(9) Uani d . C
C3 1 -0.0391(4) 0.0508(2) 0.2714(4) 0.0519(11) Uani d . C
C4 1 -0.1365(5) 0.0169(2) 0.2084(4) 0.0631(13) Uani d . C
C5 1 -0.1720(5) 0.0152(2) 0.0937(4) 0.0690(15) Uani d . C
C6 1 -0.1109(5) 0.0463(2) 0.0411(4) 0.073(2) Uani d . C
C7 1 -0.0133(5) 0.0798(2) 0.1028(4) 0.0603(13) Uani d . C
C8 1 0.1524(4) 0.1902(2) 0.2010(3) 0.0451(10) Uani d . C
C9 1 0.0438(5) 0.2197(2) 0.1529(4) 0.0674(14) Uani d . C
C10 1 0.0331(6) 0.2634(2) 0.0756(4) 0.0729(15) Uani d . C
C11 1 0.1303(6) 0.2781(2) 0.0486(4) 0.073(2) Uani d . C
C12 1 0.2373(6) 0.2500(3) 0.0958(5) 0.079(2) Uani d . C
C13 1 0.2477(5) 0.2058(2) 0.1724(4) 0.0631(13) Uani d . C
C14 1 0.3021(4) 0.0848(2) 0.3121(3) 0.0416(9) Uani d . C
C15 1 0.3003(5) 0.0507(2) 0.2236(4) 0.0664(14) Uani d . C
C16 1 0.3996(6) 0.0182(2) 0.2302(6) 0.078(2) Uani d . C
C17 1 0.5014(6) 0.0203(2) 0.3249(6) 0.074(2) Uani d . C
C18 1 0.5063(5) 0.0541(3) 0.4108(5) 0.069(2) Uani d . C
C19 1 0.4074(4) 0.0867(2) 0.4064(4) 0.0561(12) Uani d . C
C20 1 0.0379(4) 0.1452(2) 0.7123(3) 0.0434(9) Uani d . C
C21 1 0.0041(5) 0.1674(2) 0.7973(4) 0.0599(12) Uani d . C
C22 1 -0.0984(6) 0.1474(3) 0.8120(5) 0.074(2) Uani d . C
C23 1 -0.1675(5) 0.1055(3) 0.7435(5) 0.075(2) Uani d . C
C24 1 -0.1330(5) 0.0823(2) 0.6607(5) 0.0646(14) Uani d . C
C25 1 -0.0321(4) 0.1023(2) 0.6444(4) 0.0507(11) Uani d . C
C26 1 0.1999(4) 0.2504(2) 0.7435(3) 0.0417(9) Uani d . C
C27 1 0.3107(4) 0.2697(2) 0.8163(4) 0.0570(12) Uani d . C
C28 1 0.3244(5) 0.3252(2) 0.8576(5) 0.0652(14) Uani d . C
C29 1 0.2277(5) 0.3615(2) 0.8270(4) 0.0640(13) Uani d . C
C30 1 0.1154(5) 0.3426(2) 0.7545(4) 0.0660(14) Uani d . C
C31 1 0.1021(4) 0.2879(2) 0.7117(4) 0.0573(12) Uani d . C
C32 1 0.3188(4) 0.1370(2) 0.7990(3) 0.0437(10) Uani d . C
C33 1 0.4261(5) 0.1348(2) 0.7803(4) 0.0646(13) Uani d . C
C34 1 0.5349(5) 0.1177(2) 0.8667(5) 0.079(2) Uani d . C
C35 1 0.5311(7) 0.1010(2) 0.9673(5) 0.088(2) Uani d . C
C36 1 0.4245(6) 0.1023(3) 0.9872(5) 0.092(2) Uani d . C
C37 1 0.3185(5) 0.1212(3) 0.9016(4) 0.073(2) Uani d . C
H3 1 -0.0159(29) 0.0522(13) 0.3378(26) 0.021(9) Uiso d . H
H4 1 -0.1773(37) -0.0009(17) 0.2438(34) 0.058(14) Uiso d . H
H5 1 -0.2312(41) -0.0066(18) 0.0509(35) 0.065(14) Uiso d . H
H6 1 -0.1341(34) 0.0440(15) -0.0341(33) 0.050(11) Uiso d . H
H7 1 0.0247(33) 0.0998(16) 0.0735(30) 0.039(12) Uiso d . H
H9 1 -0.0198(41) 0.2084(19) 0.1791(36) 0.077(16) Uiso d . H
H10 1 -0.0491(47) 0.2835(22) 0.0498(42) 0.100(18) Uiso d . H
H11 1 0.1223(36) 0.3068(17) 0.0002(33) 0.053(12) Uiso d . H
H12 1 0.2951(47) 0.2564(24) 0.0784(44) 0.093(21) Uiso d . H
H13 1 0.3190(34) 0.1821(16) 0.2016(31) 0.048(12) Uiso d . H
H15 1 0.2332(42) 0.0480(20) 0.1672(39) 0.075(17) Uiso d . H
H16 1 0.4024(42) -0.0008(20) 0.1671(38) 0.079(16) Uiso d . H
H17 1 0.5612(45) 0.0044(21) 0.3334(41) 0.075(19) Uiso d . H
H18 1 0.5671(40) 0.0598(18) 0.4657(36) 0.059(15) Uiso d . H
H19 1 0.3992(32) 0.1048(15) 0.4615(29) 0.035(10) Uiso d . H
H21 1 0.0488(37) 0.1978(18) 0.8327(33) 0.060(14) Uiso d . H
H22 1 -0.1230(50) 0.1633(23) 0.8577(46) 0.100(21) Uiso d . H
H23 1 -0.2393(41) 0.0945(19) 0.7454(36) 0.069(15) Uiso d . H
H24 1 -0.1761(40) 0.0565(19) 0.6212(36) 0.062(15) Uiso d . H
H25 1 -0.0130(27) 0.0876(13) 0.5951(24) 0.015(8) Uiso d . H
H27 1 0.3796(37) 0.2453(18) 0.8463(33) 0.059(13) Uiso d . H
H28 1 0.3978(45) 0.3358(20) 0.9045(41) 0.086(18) Uiso d . H
H29 1 0.2405(40) 0.4002(20) 0.8535(37) 0.082(16) Uiso d . H
H30 1 0.0581(39) 0.3678(18) 0.7296(35) 0.060(14) Uiso d . H
H31 1 0.0302(32) 0.2743(15) 0.6615(29) 0.036(10) Uiso d . H
H33 1 0.4322(43) 0.1447(19) 0.7060(41) 0.088(17) Uiso d . H
H34 1 0.6157(48) 0.1215(21) 0.8548(40) 0.091(18) Uiso d . H
H35 1 0.5998(52) 0.0896(23) 1.0281(47) 0.111(20) Uiso d . H
H36 1 0.4240(54) 0.0872(25) 1.0587(50) 0.129(23) Uiso d . H
H37 1 0.2542(37) 0.1217(18) 0.9122(35) 0.050(15) Uiso d . H

loop_
_atom_type_symbol
_atom_type_description
_atom_type_scat_source
_atom_type_scat_dispersion_real
_atom_type_scat_dispersion_imag
C C 'International Tables Vol C Tables 4.2.6.8 and 6.1.1.4' 0.0033 0.001
H H 'International Tables Vol C Tables 4.2.6.8 and 6.1.1.4' 0.0000 0.000
Cl Cl 'International Tables Vol C Tables 4.2.6.8 and 6.1.1.4' 0.1484 0.1
As As 'International Tables Vol C Tables 4.2.6.8 and 6.1.1.4' 0.0499 2.0
Pd Pd 'International Tables Vol C Tables 4.2.6.8 and 6.1.1.4' -0.9988 1.

loop_
_geom_angle_atom_site_label_1
_geom_angle_atom_site_label_2
_geom_angle_atom_site_label_3
_geom_angle
_geom_angle_publ_flag
C1 Pd1 As1 90.29(10) yes
C1 Pd1 As2 91.46(10) yes
As1 Pd1 As2 177.53(2) yes
C1 Pd1 Cl 176.54(12) yes
As1 Pd1 Cl 89.12(3) yes
As2 Pd1 Cl 89.24(3) yes
C32 As1 C20 105.9(2) yes
C32 As1 C26 99.1(2) yes
C20 As1 C26 102.7(2) yes
C32 As1 Pd1 112.16(12) yes
C20 As1 Pd1 113.83(12) yes
C26 As1 Pd1 121.19(11) yes
C14 As2 C2 103.9(2) yes
C14 As2 C8 103.4(2) yes
C2 As2 C8 100.1(2) yes
C14 As2 Pd1 110.89(11) yes
C2 As2 Pd1 116.23(11) yes
C8 As2 Pd1 120.38(11) yes
C3 C2 C7 118.4(4) ?
C3 C2 As2 120.0(3) yes
C7 C2 As2 121.6(3) yes
C2 C3 C4 120.5(4) ?
C5 C4 C3 120.0(5) ?
C6 C5 C4 120.1(5) ?
C5 C6 C7 120.4(5) ?
C6 C7 C2 120.6(5) ?
C13 C8 C9 118.3(4) ?
C13 C8 As2 123.2(3) yes
C9 C8 As2 118.5(3) yes
C8 C9 C10 120.4(5) ?
C11 C10 C9 119.8(5) ?
C12 C11 C10 120.3(5) ?
C11 C12 C13 119.9(6) ?
C8 C13 C12 121.2(5) ?
C15 C14 C19 118.1(4) ?
C15 C14 As2 122.3(3) yes
C19 C14 As2 119.5(3) yes
C16 C15 C14 120.9(5) ?
C17 C16 C15 119.6(6) ?
C18 C17 C16 120.6(6) ?
C17 C18 C19 120.8(6) ?
C18 C19 C14 120.0(5) ?
C25 C20 C21 118.9(4) ?
C25 C20 As1 118.6(3) yes
C21 C20 As1 122.5(3) yes
C22 C21 C20 120.0(5) ?
C23 C22 C21 120.5(5) ?
C22 C23 C24 119.9(6) ?
C25 C24 C23 120.2(5) ?
C24 C25 C20 120.5(5) ?
C27 C26 C31 118.6(4) ?
C27 C26 As1 120.9(3) yes
C31 C26 As1 120.5(3) yes
C26 C27 C28 120.8(5) ?
C29 C28 C27 120.3(5) ?
C28 C29 C30 119.5(5) ?
C31 C30 C29 120.2(5) ?
C30 C31 C26 120.5(5) ?
C37 C32 C33 118.9(4) ?
C37 C32 As1 122.8(4) yes
C33 C32 As1 117.8(3) yes
C32 C33 C34 120.8(5) ?
C35 C34 C33 118.9(6) ?
C34 C35 C36 121.2(6) ?
C35 C36 C37 118.9(6) ?
C32 C37 C36 121.2(6) ?

loop_
_geom_bond_atom_site_label_1
_geom_bond_atom_site_label_2
_geom_bond_distance
_geom_bond_publ_flag
Pd1 C1 2.095(4) yes
Pd1 As1 2.3989(5) yes
Pd1 As2 2.4067(5) yes
Pd1 Cl 2.4086(11) yes
As1 C32 1.927(4) yes
As1 C20 1.945(4) yes
As1 C26 1.949(4) yes
As2 C14 1.940(4) yes
As2 C2 1.941(4) yes
As2 C8 1.945(4) yes
C2 C3 1.378(6) ?
C2 C7 1.382(5) ?
C3 C4 1.382(6) ?
C4 C5 1.363(7) ?
C5 C6 1.357(7) ?
C6 C7 1.373(6) ?
C8 C13 1.352(6) ?
C8 C9 1.381(6) ?
C9 C10 1.388(6) ?
C10 C11 1.356(7) ?
C11 C12 1.350(8) ?
C12 C13 1.389(7) ?
C14 C15 1.371(6) ?
C14 C19 1.375(6) ?
C15 C16 1.370(7) ?
C16 C17 1.355(8) ?
C17 C18 1.329(8) ?
C18 C19 1.375(7) ?
C20 C25 1.378(6) ?
C20 C21 1.382(6) ?
C21 C22 1.371(7) ?
C22 C23 1.361(7) ?
C23 C24 1.371(7) ?
C24 C25 1.363(6) ?
C26 C27 1.370(6) ?
C26 C31 1.383(6) ?
C27 C28 1.383(6) ?
C28 C29 1.356(7) ?
C29 C30 1.380(7) ?
C30 C31 1.371(6) ?
C32 C37 1.358(6) ?
C32 C33 1.371(6) ?
C33 C34 1.406(7) ?
C34 C35 1.353(8) ?
C35 C36 1.371(9) ?
C36 C37 1.394(7) ?
